data_8104541
loop_
_publ_author_name
'Auer, Henry'
'Weber, Sebastian'
'Hansen, Thomas Christian'
'T\"obbens, Daniel Maria'
'Kohlmann, Holger'

_publ_section_title
;
 Reversible hydrogenation of the Zintl phases BaGe and BaSn studied by in
 situ diffraction
;
_journal_issue 6
_journal_name_full 'Zeitschrift f\"ur Kristallographie - Crystalline Materials'
_journal_page_first 399
_journal_paper_doi 10.1515/zkri-2017-2142
_journal_volume 233
_journal_year 2018
_chemical_formula_sum 'Ba D0.19 Sn'
_chemical_formula_weight 256.42
_chemical_name_systematic ' ?'
_space_group_IT_number 63
_symmetry_cell_setting orthorhombic
_symmetry_space_group_name_Hall '-C 2c 2'
_symmetry_space_group_name_H-M 'C m c m'
_cell_angle_alpha 90.000000
_cell_angle_beta 90.000000
_cell_angle_gamma 90.000000
_cell_formula_units_Z 4
_cell_length_a 5.2272(6)
_cell_length_b 12.9360(15)
_cell_length_c 4.6397(6)
_cell_measurement_pressure 5200
_cell_measurement_reflns_used 126
_cell_measurement_temperature 478
_cell_measurement_theta_max 117.5
_cell_measurement_theta_min 15.5
_cell_volume 313.73(7)
_computing_structure_refinement FULLPROF
_diffrn_ambient_temperature 478
_diffrn_measurement_device_type 'ILL D20 two-axis diffractometer'
_diffrn_radiation_type neutron
_diffrn_radiation_wavelength 1.868189
_diffrn_source 'nuclear reactor'
_diffrn_source_type 'constant wave length neutron diffraction'
_pd_char_colour grey
_pd_instr_location ' 'D20 diffractometer, ILL, Grenoble, France''
_pd_meas_2theta_range_inc 0.050086
_pd_meas_2theta_range_max 150.15240
_pd_meas_2theta_range_min 0.30240
_pd_meas_number_of_points 2994
_pd_meas_scan_method fixed
_pd_proc_2theta_range_inc 0.050086
_pd_proc_2theta_range_max 150.2012
_pd_proc_2theta_range_min 0.3512
_pd_proc_ls_pref_orient_corr ' ?'
_pd_proc_ls_prof_R_factor 4.1713
_pd_proc_ls_prof_wR_expected 2.0460
_pd_proc_ls_prof_wR_factor 5.4952
_pd_proc_wavelength 1.868189
_pd_spec_mounting ' 'sapphire single crystal cell under 5 MPa hydrogen pressure''
_pd_spec_mount_mode transmission
_pd_spec_shape cylinder
_refine_ls_goodness_of_fit_all 2.6858
_refine_ls_number_parameters 19
_refine_ls_number_reflns 126
_refine_ls_number_restraints 0
_refine_ls_R_I_factor 11.3652
_refine_ls_shift/su_max 0.05
_cod_data_source_file a-BaSnD0.19_fullprof.cif
_cod_data_source_block alpha-BaSnDx
_cod_depositor_comments
;
The following automatic conversions were performed:

'_symmetry_cell_setting' value 'Orthorhombic' changed to
'orthorhombic' according to the built-in table from CIF Core
dictionary named 'cif_core.dic' version 2.4.1 from 2010-06-29.

Automatic conversion script
Id: cif_fix_values 5642 2017-10-24 12:04:52Z antanas 
;
_cod_original_formula_sum 'Ba1 D0.19 Sn1'
_cod_database_code 8104541
_pd_proc_ls_prof_cr_factor 24.3761
_pd_proc_ls_prof_cwr_factor 19.5903
_pd_proc_ls_prof_cwr_expected 7.2941
_pd_proc_ls_prof_chi2 7.2134
_pd_proc_ls_prof_echi2 7.2134

loop_
_symmetry_equiv_pos_as_xyz
x,y,z
x,-y,-z
-x,y,-z+1/2
-x,-y,z+1/2
-x,-y,-z
-x,y,z
x,-y,z+1/2
x,y,-z+1/2
x+1/2,y+1/2,z
x+1/2,-y+1/2,-z
-x+1/2,y+1/2,-z+1/2
-x+1/2,-y+1/2,z+1/2
-x+1/2,-y+1/2,-z
-x+1/2,y+1/2,z
x+1/2,-y+1/2,z+1/2
x+1/2,y+1/2,-z+1/2

loop_
_atom_site_label
_atom_site_fract_x
_atom_site_fract_y
_atom_site_fract_z
_atom_site_U_iso_or_equiv
_atom_site_occupancy
_atom_site_adp_type
_atom_site_type_symbol
Ba1 0.000000 0.3530(3) 0.250000 0.045 1.000000 Uiso Ba
Sn1 0.000000 0.0698(3) 0.250000 0.045 1.000000 Uiso Sn
D1 0.000000 0.2469(12) 0.750000 0.058 0.188(5) Uiso D

loop_
_atom_type_symbol
_atom_type_scat_length_neutron
_atom_type_scat_source
Sr 0.70200 V.F._Sears_Neutron_News_3_26_(1992)
Ge 0.81850 V.F._Sears_Neutron_News_3_26_(1992)
D 0.66710 V.F._Sears_Neutron_News_3_26_(1992)

loop_
_geom_angle_atom_site_label_1
_geom_angle_atom_site_label_2
_geom_angle_atom_site_label_3
_geom_angle
_geom_angle_site_symmetry_1
_geom_angle_site_symmetry_3
Sn1 Ba1 Sn1 137.02(18) 1_555 9_455
Sn1 Ba1 Sn1 137.02(18) 1_555 9_555
Sn1 Ba1 Sn1 105.95(14) 1_555 10_455
Sn1 Ba1 Sn1 105.95(14) 1_555 10_456
Sn1 Ba1 Sn1 105.95(14) 1_555 10_555
Sn1 Ba1 Sn1 105.95(14) 1_555 10_556
Sn1 Ba1 D1 59.4(3) 1_555 1_554
Sn1 Ba1 D1 59.4(3) 1_555 1_555
Sn1 Ba1 D1 63.7(3) 1_555 10_456
Sn1 Ba1 D1 63.7(3) 1_555 10_556
Sn1 Ba1 Sn1 85.96(9) 9_455 9_555
Sn1 Ba1 Sn1 46.27(8) 9_455 10_455
Sn1 Ba1 Sn1 46.27(8) 9_455 10_456
Sn1 Ba1 Sn1 106.81(8) 9_455 10_555
Sn1 Ba1 Sn1 106.81(8) 9_455 10_556
Sn1 Ba1 D1 111.9(4) 9_455 1_554
Sn1 Ba1 D1 111.9(4) 9_455 1_555
Sn1 Ba1 D1 73.3(4) 9_455 10_456
Sn1 Ba1 D1 159.3(4) 9_455 10_556
Sn1 Ba1 Sn1 106.81(8) 9_555 10_455
Sn1 Ba1 Sn1 106.81(8) 9_555 10_456
Sn1 Ba1 Sn1 46.27(8) 9_555 10_555
Sn1 Ba1 Sn1 46.27(8) 9_555 10_556
Sn1 Ba1 D1 111.9(4) 9_555 1_554
Sn1 Ba1 D1 111.9(4) 9_555 1_555
Sn1 Ba1 D1 159.3(4) 9_555 10_456
Sn1 Ba1 D1 73.3(4) 9_555 10_556
Sn1 Ba1 Sn1 79.33(4) 10_455 10_456
Sn1 Ba1 Sn1 91.96(4) 10_455 10_555
Sn1 Ba1 Sn1 148.10(4) 10_455 10_556
Sn1 Ba1 D1 65.8(3) 10_455 1_554
Sn1 Ba1 D1 133.6(3) 10_455 1_555
Sn1 Ba1 D1 58.5(2) 10_455 10_456
Sn1 Ba1 D1 140.0(2) 10_455 10_556
Sn1 Ba1 Sn1 148.10(4) 10_456 10_555
Sn1 Ba1 Sn1 91.96(4) 10_456 10_556
Sn1 Ba1 D1 133.6(3) 10_456 1_554
Sn1 Ba1 D1 65.8(3) 10_456 1_555
Sn1 Ba1 D1 58.5(2) 10_456 10_456
Sn1 Ba1 D1 140.0(2) 10_456 10_556
Sn1 Ba1 Sn1 79.33(4) 10_555 10_556
Sn1 Ba1 D1 65.8(3) 10_555 1_554
Sn1 Ba1 D1 133.6(3) 10_555 1_555
Sn1 Ba1 D1 140.0(2) 10_555 10_456
Sn1 Ba1 D1 58.5(2) 10_555 10_556
Sn1 Ba1 D1 133.6(3) 10_556 1_554
Sn1 Ba1 D1 65.8(3) 10_556 1_555
Sn1 Ba1 D1 140.0(2) 10_556 10_456
Sn1 Ba1 D1 58.5(2) 10_556 10_556
D1 Ba1 D1 118.8(2) 1_554 1_555
D1 Ba1 D1 77.0(2) 1_554 10_456
D1 Ba1 D1 77.0(2) 1_554 10_556
D1 Ba1 D1 77.0(2) 1_555 10_456
D1 Ba1 D1 77.0(2) 1_555 10_556
D1 Ba1 D1 127.38(20) 10_456 10_556
Ba1 Sn1 Ba1 137.02(18) 1_555 9_445
Ba1 Sn1 Ba1 137.02(18) 1_555 9_545
Ba1 Sn1 Ba1 74.05(11) 1_555 10_455
Ba1 Sn1 Ba1 74.05(11) 1_555 10_456
Ba1 Sn1 Ba1 74.05(11) 1_555 10_555
Ba1 Sn1 Ba1 74.05(11) 1_555 10_556
Ba1 Sn1 Sn1 127.90(19) 1_555 2_555
Ba1 Sn1 Sn1 127.90(19) 1_555 2_556
Ba1 Sn1 D1 45.4(2) 1_555 1_554
Ba1 Sn1 D1 45.4(2) 1_555 1_555
Ba1 Sn1 D1 47.8(2) 1_555 10_456
Ba1 Sn1 D1 47.8(2) 1_555 10_556
Ba1 Sn1 Ba1 85.96(9) 9_445 9_545
Ba1 Sn1 Ba1 73.19(11) 9_445 10_455
Ba1 Sn1 Ba1 73.19(11) 9_445 10_456
Ba1 Sn1 Ba1 133.73(11) 9_445 10_555
Ba1 Sn1 Ba1 133.73(11) 9_445 10_556
Ba1 Sn1 Sn1 63.30(9) 9_445 2_555
Ba1 Sn1 Sn1 63.30(9) 9_445 2_556
Ba1 Sn1 D1 120.9(4) 9_445 1_554
Ba1 Sn1 D1 120.9(4) 9_445 1_555
Ba1 Sn1 D1 89.2(4) 9_445 10_456
Ba1 Sn1 D1 175.2(4) 9_445 10_556
Ba1 Sn1 Ba1 133.73(11) 9_545 10_455
Ba1 Sn1 Ba1 133.73(11) 9_545 10_456
Ba1 Sn1 Ba1 73.19(11) 9_545 10_555
Ba1 Sn1 Ba1 73.19(11) 9_545 10_556
Ba1 Sn1 Sn1 63.30(9) 9_545 2_555
Ba1 Sn1 Sn1 63.30(9) 9_545 2_556
Ba1 Sn1 D1 120.9(4) 9_545 1_554
Ba1 Sn1 D1 120.9(4) 9_545 1_555
Ba1 Sn1 D1 175.2(4) 9_545 10_456
Ba1 Sn1 D1 89.2(4) 9_545 10_556
Ba1 Sn1 Ba1 79.33(4) 10_455 10_456
Ba1 Sn1 Ba1 91.96(4) 10_455 10_555
Ba1 Sn1 Ba1 148.10(4) 10_455 10_556
Ba1 Sn1 Sn1 70.43(11) 10_455 2_555
Ba1 Sn1 Sn1 132.26(11) 10_455 2_556
Ba1 Sn1 D1 49.7(2) 10_455 1_554
Ba1 Sn1 D1 105.1(2) 10_455 1_555
Ba1 Sn1 D1 110.4(2) 10_455 10_556
Ba1 Sn1 Ba1 148.10(4) 10_456 10_555
Ba1 Sn1 Ba1 91.96(4) 10_456 10_556
Ba1 Sn1 Sn1 132.26(11) 10_456 2_555
Ba1 Sn1 Sn1 70.43(11) 10_456 2_556
Ba1 Sn1 D1 105.1(2) 10_456 1_554
Ba1 Sn1 D1 49.7(2) 10_456 1_555
Ba1 Sn1 D1 110.4(2) 10_456 10_556
Ba1 Sn1 Ba1 79.33(4) 10_555 10_556
Ba1 Sn1 Sn1 70.43(11) 10_555 2_555
Ba1 Sn1 Sn1 132.26(11) 10_555 2_556
Ba1 Sn1 D1 49.7(2) 10_555 1_554
Ba1 Sn1 D1 105.1(2) 10_555 1_555
Ba1 Sn1 D1 110.4(2) 10_555 10_456
Ba1 Sn1 Sn1 132.26(11) 10_556 2_555
Ba1 Sn1 Sn1 70.43(11) 10_556 2_556
Ba1 Sn1 D1 105.1(2) 10_556 1_554
Ba1 Sn1 D1 49.7(2) 10_556 1_555
Ba1 Sn1 D1 110.4(2) 10_556 10_456
Sn1 Sn1 Sn1 104.20(10) 2_555 2_556
Sn1 Sn1 D1 82.5(4) 2_555 1_554
Sn1 Sn1 D1 173.3(4) 2_555 1_555
Sn1 Sn1 D1 114.4(4) 2_555 10_456
Sn1 Sn1 D1 114.4(4) 2_555 10_556
Sn1 Sn1 D1 173.3(4) 2_556 1_554
Sn1 Sn1 D1 82.5(4) 2_556 1_555
Sn1 Sn1 D1 114.4(4) 2_556 10_456
Sn1 Sn1 D1 114.4(4) 2_556 10_556
D1 Sn1 D1 90.7(3) 1_554 1_555
D1 Sn1 D1 61.8(3) 1_554 10_456
D1 Sn1 D1 61.8(3) 1_554 10_556
D1 Sn1 D1 61.8(3) 1_555 10_456
D1 Sn1 D1 61.8(3) 1_555 10_556
D1 Sn1 D1 95.6(2) 10_456 10_556
Ba1 D1 Ba1 118.8(2) 1_555 1_556
Ba1 D1 Ba1 103.0(2) 1_555 10_456
Ba1 D1 Ba1 103.0(2) 1_555 10_556
Ba1 D1 Sn1 75.3(3) 1_555 1_555
Ba1 D1 Sn1 166.0(3) 1_555 1_556
Ba1 D1 Sn1 70.0(2) 1_555 10_456
Ba1 D1 Sn1 70.0(2) 1_555 10_556
Ba1 D1 D1 54.3(2) 1_555 10_456
Ba1 D1 D1 124.0(2) 1_555 10_457
Ba1 D1 D1 54.3(2) 1_555 10_556
Ba1 D1 D1 124.0(2) 1_555 10_557
Ba1 D1 Ba1 103.0(2) 1_556 10_456
Ba1 D1 Ba1 103.0(2) 1_556 10_556
Ba1 D1 Sn1 166.0(3) 1_556 1_555
Ba1 D1 Sn1 75.3(3) 1_556 1_556
Ba1 D1 Sn1 70.0(2) 1_556 10_456
Ba1 D1 Sn1 70.0(2) 1_556 10_556
Ba1 D1 D1 124.0(2) 1_556 10_456
Ba1 D1 D1 54.3(2) 1_556 10_457
Ba1 D1 D1 124.0(2) 1_556 10_556
Ba1 D1 D1 54.3(2) 1_556 10_557
Ba1 D1 Ba1 127.38(20) 10_456 10_556
Ba1 D1 Sn1 71.9(2) 10_456 1_555
Ba1 D1 Sn1 71.9(2) 10_456 1_556
Ba1 D1 Sn1 68.5(3) 10_456 10_456
Ba1 D1 Sn1 164.1(3) 10_456 10_556
Ba1 D1 D1 48.70(19) 10_456 10_456
Ba1 D1 D1 48.70(19) 10_456 10_457
Ba1 D1 D1 132.88(19) 10_456 10_556
Ba1 D1 D1 132.88(19) 10_456 10_557
Ba1 D1 Sn1 71.9(2) 10_556 1_555
Ba1 D1 Sn1 71.9(2) 10_556 1_556
Ba1 D1 Sn1 164.1(3) 10_556 10_456
Ba1 D1 Sn1 68.5(3) 10_556 10_556
Ba1 D1 D1 132.88(19) 10_556 10_456
Ba1 D1 D1 132.88(19) 10_556 10_457
Ba1 D1 D1 48.70(19) 10_556 10_556
Ba1 D1 D1 48.70(19) 10_556 10_557
Sn1 D1 Sn1 90.7(3) 1_555 1_556
Sn1 D1 Sn1 118.2(3) 1_555 10_456
Sn1 D1 Sn1 118.2(3) 1_555 10_556
Sn1 D1 D1 62.9(3) 1_555 10_456
Sn1 D1 D1 119.2(3) 1_555 10_457
Sn1 D1 D1 62.9(3) 1_555 10_556
Sn1 D1 D1 119.2(3) 1_555 10_557
Sn1 D1 Sn1 118.2(3) 1_556 10_456
Sn1 D1 Sn1 118.2(3) 1_556 10_556
Sn1 D1 D1 119.2(3) 1_556 10_456
Sn1 D1 D1 62.9(3) 1_556 10_457
Sn1 D1 D1 119.2(3) 1_556 10_556
Sn1 D1 D1 62.9(3) 1_556 10_557
Sn1 D1 Sn1 95.6(2) 10_456 10_556
Sn1 D1 D1 55.3(2) 10_456 10_456
Sn1 D1 D1 55.3(2) 10_456 10_457
Sn1 D1 D1 122.6(2) 10_456 10_556
Sn1 D1 D1 122.6(2) 10_456 10_557
Sn1 D1 D1 122.6(2) 10_556 10_456
Sn1 D1 D1 122.6(2) 10_556 10_457
Sn1 D1 D1 55.3(2) 10_556 10_556
Sn1 D1 D1 55.3(2) 10_556 10_557
D1 D1 D1 83.158(19) 10_456 10_457
D1 D1 D1 96.78(2) 10_456 10_556
D1 D1 D1 177.37(2) 10_456 10_557
D1 D1 D1 177.37(2) 10_457 10_556
D1 D1 D1 96.78(2) 10_457 10_557
D1 D1 D1 83.158(19) 10_556 10_557

loop_
_geom_bond_atom_site_label_1
_geom_bond_atom_site_label_2
_geom_bond_distance
_geom_bond_site_symmetry_2
Ba1 Sn1 3.663(6) 1_555
Ba1 Sn1 3.834(4) 9_455
Ba1 Sn1 3.834(4) 9_555
Ba1 Sn1 3.6345(15) 10_455
Ba1 Sn1 3.6345(15) 10_456
Ba1 Sn1 3.6345(15) 10_555
Ba1 Sn1 3.6345(15) 10_556
Ba1 D1 2.695(8) 1_554
Ba1 D1 2.695(8) 1_555
Ba1 D1 2.916(7) 10_456
Ba1 D1 2.916(7) 10_556
Sn1 Ba1 3.663(6) 1_555
Sn1 Ba1 3.834(4) 9_445
Sn1 Ba1 3.834(4) 9_545
Sn1 Ba1 3.6345(15) 10_455
Sn1 Ba1 3.6345(15) 10_456
Sn1 Ba1 3.6345(15) 10_555
Sn1 Ba1 3.6345(15) 10_556
Sn1 Sn1 2.940(3) 2_555
Sn1 Sn1 2.940(3) 2_556
Sn1 D1 3.260(11) 1_554
Sn1 D1 3.260(11) 1_555
Sn1 D1 3.529(11) 10_456
Sn1 D1 3.529(11) 10_556
D1 Ba1 2.695(8) 1_555
D1 Ba1 2.695(8) 1_556
D1 Ba1 2.916(7) 10_456
D1 Ba1 2.916(7) 10_556
D1 Sn1 3.260(11) 1_555
D1 Sn1 3.260(11) 1_556
D1 Sn1 3.529(11) 10_456
D1 Sn1 3.529(11) 10_556
D1 D1 3.4956(6) 10_456
D1 D1 3.4956(6) 10_457
D1 D1 3.4956(6) 10_556
D1 D1 3.4956(6) 10_557
